data_4062764
loop_
_publ_author_name
'Hoogervorst, Wilhelmus J.'
'Goubitz, Kees'
'Fraanje, Jan'
'Lutz, Martin'
'Spek, Anthony L.'
'Ernsting, Jan Meine'
'Elsevier, Cornelis J.'

_publ_section_title
;
Bis(imino)arylrhodium(III) Halide and Methyl Compounds
;
_journal_name_full Organometallics
_journal_paper_doi 10.1021/om049619q
_journal_year 2004
_chemical_formula_sum 'C17 H26 Br N2 Rh'
_chemical_formula_weight 441.22
_space_group_IT_number 19
_space_group_name_Hall 'P 2ac 2ab'
_space_group_name_H-M_alt 'P 21 21 21'
_symmetry_cell_setting orthorhombic
_symmetry_space_group_name_Hall 'P 2ac 2ab'
_symmetry_space_group_name_H-M 'P 21 21 21'
_cell_angle_alpha 90.00000
_cell_angle_beta 90.00000
_cell_angle_gamma 90.00000
_cell_formula_units_Z 8
_cell_length_a 9.8568(8)
_cell_length_b 15.2410(10)
_cell_length_c 25.541(4)
_cell_measurement_temperature 293
_cell_volume 3837.0(7)
_exptl_crystal_density_diffrn 1.528
_cod_original_sg_symbol_Hall 'p 2ac 2ab'
_cod_original_formula_sum 'C17 H26 Br1 N2 Rh1'
_cod_database_code 4062764

loop_
_symmetry_equiv_pos_as_xyz
+x,+y,+z
1/2-x,-y,1/2+z
1/2+x,1/2-y,-z
-x,1/2+y,1/2-z

loop_
_atom_site_label
_atom_site_fract_x
_atom_site_fract_y
_atom_site_fract_z
_atom_site_U_iso_or_equiv
_atom_site_adp_type
_atom_site_calc_flag
_atom_site_calc_attached_atom
_atom_site_occupancy
_atom_site_disorder_assembly
_atom_site_disorder_group
Rh1a -.17151(10) -.10282(6) -.09040(3) .0431(4) Uani ? ? 1.00000 ? ?
Br1a -.0259(2) -.08020(11) -.00806(6) .0706(10) Uani ? ? 1.00000 ? ?
C17a -.3017(9) -.0785(5) -.1496(4) .064(9) Uani ? ? 1.00000 ? ?
C1a -.1545(14) -.2152(8) -.1180(4) .044(7) Uani ? ? 1.00000 ? ?
C2a -.2383(14) -.2794(8) -.1010(4) .048(7) Uani ? ? 1.00000 ? ?
C3a -.2232(13) -.3657(8) -.1208(5) .057(8) Uani ? ? 1.00000 ? ?
C4a -.1243(15) -.3824(6) -.1590(6) .063(9) Uani ? ? 1.00000 ? ?
C5a -.0412(12) -.3152(10) -.1769(4) .058(8) Uani ? ? 1.00000 ? ?
C6a -.0527(13) -.2266(8) -.1570(5) .047(7) Uani ? ? 1.00000 ? ?
C7a .0203(11) -.1500(9) -.1678(4) .048(7) Uani ? ? 1.00000 ? ?
N1a -.0144(11) -.0811(7) -.1424(4) .048(6) Uani ? ? 1.00000 ? ?
C9a .0585(16) .0034(9) -.1511(6) .063(9) Uani ? ? 1.00000 ? ?
C10a -.0242(9) .0748(7) -.1244(3) .075(4) Uiso ? ? 1.00000 ? ?
C11a .1998(13) -.0032(5) -.1235(4) .111(7) Uiso ? ? 1.00000 ? ?
C12a .0662(8) .0251(5) -.2080(5) .083(5) Uiso ? ? 1.00000 ? ?
C8a -.3344(12) -.2481(8) -.0627(5) .060(8) Uani ? ? 1.00000 ? ?
N2a -.3240(13) -.1658(7) -.0506(4) .051(6) Uani ? ? 1.00000 ? ?
C13a -.4200(17) -.1273(10) -.0111(6) .068(9) Uani ? ? 1.00000 ? ?
C14a -.4100(8) -.0262(8) -.0168(3) .087(5) Uiso ? ? 1.00000 ? ?
C15a -.5638(13) -.1547(5) -.0235(3) .088(6) Uiso ? ? 1.00000 ? ?
C16a -.3767(8) -.1574(5) .0428(5) .080(5) Uiso ? ? 1.00000 ? ?
Rh1b .08386(10) .23631(6) .16090(4) .0490(5) Uani ? ? 1.00000 ? ?
Br1b .2531(3) .13633(14) .20664(10) .1037(16) Uani ? ? 1.00000 ? ?
C17b -.0038(8) .3423(6) .1204(3) .069(10) Uani ? ? 1.00000 ? ?
C1b -.0794(17) .1764(10) .1600(6) .066(9) Uani ? ? 1.00000 ? ?
C2b -.1102(18) .1243(13) .1194(7) .079(11) Uani ? ? 1.00000 ? ?
C3b -.235(2) .0813(15) .1191(7) .123(18) Uani ? ? 1.00000 ? ?
C4b -.3264(18) .0900(18) .1594(9) .133(19) Uani ? ? 1.00000 ? ?
C5b -.3005(18) .153(2) .2036(8) .15(2) Uani ? ? 1.00000 ? ?
C6b -.170(2) .1971(13) .2026(7) .083(12) Uani ? ? 1.00000 ? ?
C7b -.1168(15) .2543(13) .2389(4) .076(11) Uani ? ? 1.00000 ? ?
N1b .0044(12) .2847(8) .2288(5) .062(7) Uani ? ? 1.00000 ? ?
C9b .0708(17) .3483(11) .2666(6) .072(10) Uani ? ? 1.00000 ? ?
C10b .2067(11) .3742(5) .2428(3) .067(4) Uiso ? ? 1.00000 ? ?
C11b .0940(8) .3021(6) .3192(5) .090(6) Uiso ? ? 1.00000 ? ?
C12b -.0186(10) .4308(8) .2728(3) .102(6) Uiso ? ? 1.00000 ? ?
C8b .002(2) .1222(10) .0815(5) .080(11) Uani ? ? 1.00000 ? ?
N2b .1030(13) .1716(7) .0914(5) .061(7) Uani ? ? 1.00000 ? ?
C13b .216(2) .1760(12) .0533(7) .079(12) Uani ? ? 1.00000 ? ?
C14b .3035(11) .2494(8) .0723(3) .123(8) Uiso ? ? 1.00000 ? ?
C15b .1633(10) .1935(6) .0028(6) .158(11) Uiso ? ? 1.00000 ? ?
C16b .2849(10) .0878(9) .0598(3) .179(13) Uiso ? ? 1.00000 ? ?
H3a -.28759 -.41306 -.10903 .10000 Uiso ? ? 1.00000 ? ?
H4a -.11177 -.44333 -.17303 .10000 Uiso ? ? 1.00000 ? ?
H5a .02629 -.32766 -.20508 .10000 Uiso ? ? 1.00000 ? ?
H7a .09531 -.14994 -.19399 .10000 Uiso ? ? 1.00000 ? ?
H8a -.40254 -.28845 -.04616 .10000 Uiso ? ? 1.00000 ? ?
H101a -.03011 .06171 -.08576 .10000 Uiso ? ? 1.00000 ? ?
H102a -.11763 .07753 -.13922 .10000 Uiso ? ? 1.00000 ? ?
H103a .02241 .13235 -.12936 .10000 Uiso ? ? 1.00000 ? ?
H111a .25391 -.05274 -.13933 .10000 Uiso ? ? 1.00000 ? ?
H112a .18907 -.01489 -.08500 .10000 Uiso ? ? 1.00000 ? ?
H113a .25182 .05278 -.12826 .10000 Uiso ? ? 1.00000 ? ?
H121a -.02683 .02925 -.22376 .10000 Uiso ? ? 1.00000 ? ?
H122a .11815 -.02238 -.22655 .10000 Uiso ? ? 1.00000 ? ?
H123a .11433 .08219 -.21270 .10000 Uiso ? ? 1.00000 ? ?
H141a -.43537 -.00771 -.05343 .10000 Uiso ? ? 1.00000 ? ?
H142a -.31585 -.00704 -.00915 .10000 Uiso ? ? 1.00000 ? ?
H143a -.47454 .00189 .00843 .10000 Uiso ? ? 1.00000 ? ?
H151a -.57145 -.22012 -.02335 .10000 Uiso ? ? 1.00000 ? ?
H152a -.59068 -.13189 -.05885 .10000 Uiso ? ? 1.00000 ? ?
H153a -.62501 -.12941 .00368 .10000 Uiso ? ? 1.00000 ? ?
H161a -.28407 -.13351 .05038 .10000 Uiso ? ? 1.00000 ? ?
H162a -.37511 -.22259 .04511 .10000 Uiso ? ? 1.00000 ? ?
H163a -.44232 -.13344 .06930 .10000 Uiso ? ? 1.00000 ? ?
H171a -.38001 -.12037 -.14751 .10000 Uiso ? ? 1.00000 ? ?
H172a -.25402 -.08685 -.18388 .10000 Uiso ? ? 1.00000 ? ?
H173a -.33591 -.01710 -.14705 .10000 Uiso ? ? 1.00000 ? ?
H3b -.25896 .04255 .08917 .10000 Uiso ? ? 1.00000 ? ?
H4b -.41412 .05757 .16003 .10000 Uiso ? ? 1.00000 ? ?
H5b -.37364 .16833 .22976 .10000 Uiso ? ? 1.00000 ? ?
H7b -.16610 .26559 .27208 .10000 Uiso ? ? 1.00000 ? ?
H8b -.00647 .08783 .04814 .10000 Uiso ? ? 1.00000 ? ?
H101b .19294 .40311 .20805 .10000 Uiso ? ? 1.00000 ? ?
H102b .26560 .32100 .23805 .10000 Uiso ? ? 1.00000 ? ?
H103b .25453 .41637 .26687 .10000 Uiso ? ? 1.00000 ? ?
H111b .15560 .24888 .31430 .10000 Uiso ? ? 1.00000 ? ?
H112b .00633 .28063 .33455 .10000 Uiso ? ? 1.00000 ? ?
H113b .13900 .34248 .34475 .10000 Uiso ? ? 1.00000 ? ?
H121b -.10882 .41364 .28686 .10000 Uiso ? ? 1.00000 ? ?
H122b -.02883 .45992 .23816 .10000 Uiso ? ? 1.00000 ? ?
H123b .02743 .47171 .29788 .10000 Uiso ? ? 1.00000 ? ?
H141b .33657 .23840 .10879 .10000 Uiso ? ? 1.00000 ? ?
H142b .25032 .30592 .07197 .10000 Uiso ? ? 1.00000 ? ?
H143b .38481 .25706 .04865 .10000 Uiso ? ? 1.00000 ? ?
H151b .11441 .25079 .00357 .10000 Uiso ? ? 1.00000 ? ?
H152b .09861 .14568 -.00721 .10000 Uiso ? ? 1.00000 ? ?
H153b .23885 .19607 -.02317 .10000 Uiso ? ? 1.00000 ? ?
H161b .21967 .03910 .05141 .10000 Uiso ? ? 1.00000 ? ?
H162b .31714 .07981 .09704 .10000 Uiso ? ? 1.00000 ? ?
H163b .36542 .08292 .03590 .10000 Uiso ? ? 1.00000 ? ?
H171b -.07931 .36906 .14092 .10000 Uiso ? ? 1.00000 ? ?
H172b -.04055 .32234 .08536 .10000 Uiso ? ? 1.00000 ? ?
H173b .06676 .38925 .11326 .10000 Uiso ? ? 1.00000 ? ?

loop_
_atom_site_aniso_label
_atom_site_aniso_U_11
_atom_site_aniso_U_22
_atom_site_aniso_U_33
_atom_site_aniso_U_12
_atom_site_aniso_U_13
_atom_site_aniso_U_23
Rh1a .0533(5) .0372(4) .0388(4) .0061(4) .0086(4) .0013(4)
Br1a .0891(12) .0628(9) .0599(8) -.0048(9) -.0128(9) .0026(8)
C17a .063(9) .066(9) .062(8) .014(8) .011(7) .022(7)
C1a .053(8) .046(7) .034(6) .008(6) -.004(6) .004(5)
C2a .057(8) .051(7) .036(6) .014(6) .003(6) .007(5)
C3a .059(9) .058(8) .054(8) -.001(7) -.010(7) .001(7)
C4a .067(9) .053(8) .068(9) -.000(7) -.018(8) -.009(8)
C5a .056(9) .074(10) .044(7) .022(8) -.005(7) -.017(7)
C6a .053(7) .052(7) .036(6) .010(6) .001(6) -.003(6)
C7a .050(7) .057(7) .036(6) -.002(6) .003(6) .003(6)
N1a .051(6) .050(6) .045(5) .004(5) .005(5) .002(5)
C9a .072(10) .056(8) .060(8) -.003(8) .004(8) .012(7)
C8a .065(9) .058(8) .056(7) .006(8) .001(7) .015(7)
N2a .063(7) .053(6) .039(5) .015(6) .012(6) .005(5)
C13a .062(9) .074(10) .069(9) .013(9) .032(8) .003(8)
Rh1b .0469(5) .0434(5) .0568(5) .0008(5) -.0036(5) .0050(5)
Br1b .1155(17) .0818(13) .1137(16) .0329(13) -.0423(15) .0069(12)
C17b .065(10) .055(8) .086(11) .026(8) .002(9) -.006(8)
C1b .064(9) .066(9) .067(9) -.016(8) -.002(9) .011(8)
C2b .065(10) .096(13) .077(11) -.030(10) -.001(9) .000(10)
C3b .108(17) .18(2) .085(13) -.071(19) .002(13) -.021(15)
C4b .099(15) .20(3) .102(15) -.092(18) .001(14) -.012(19)
C5b .061(13) .28(4) .124(19) -.062(19) .025(13) -.03(2)
C6b .070(11) .104(13) .074(10) -.022(11) -.012(10) .009(10)
C7b .058(9) .103(13) .067(9) -.014(10) .007(8) -.000(10)
N1b .053(7) .062(7) .070(8) -.005(6) .015(6) -.004(6)
C9b .063(10) .073(10) .079(10) .002(9) .003(9) -.011(9)
C8b .084(12) .067(10) .088(12) -.021(9) -.010(10) -.008(9)
N2b .070(8) .054(6) .060(7) -.005(6) -.004(7) .001(6)
C13b .078(12) .084(12) .073(10) .003(10) .002(9) -.002(9)

loop_
_geom_bond_atom_site_label_1
_geom_bond_atom_site_label_2
_geom_bond_site_symmetry_1
_geom_bond_site_symmetry_2
_geom_bond_distance
_geom_bond_publ_flag
Rh1a C1a 4 4 1.860(12) ?
Rh1a C17a 4 4 2.018(9) ?
Rh1a N2a 4 4 2.052(12) ?
Rh1a N1a 4 4 2.066(11) ?
Rh1a Br1a 4 4 2.569(2) ?
C17a H173a 4 4 .997 ?
C17a H172a 4 4 1.001 ?
C17a H171a 4 4 1.002 ?
C1a C2a 4 4 1.352(18) ?
C1a C6a 4 4 1.424(17) ?
C2a C3a 4 4 1.416(17) ?
C2a C8a 4 4 1.443(18) ?
C3a H3a 4 4 1.008 ?
C3a C4a 4 4 1.40(2) ?
C4a H4a 4 4 1.003 ?
C4a C5a 4 4 1.389(18) ?
C5a H5a 4 4 .998 ?
C5a C6a 4 4 1.45(2) ?
C6a C7a 4 4 1.399(18) ?
C7a H7a 4 4 .997 ?
C7a N1a 4 4 1.282(16) ?
N1a C9a 4 4 1.491(18) ?
C9a C12a 4 4 1.493(18) ?
C9a C10a 4 4 1.521(18) ?
C9a C11a 4 4 1.56(2) ?
C10a H102a 4 4 .997 ?
C10a H103a 4 4 .999 ?
C10a H101a 4 4 1.007 ?
C11a H113a 4 4 1.003 ?
C11a H112a 4 4 1.006 ?
C11a H111a 4 4 1.008 ?
C12a H123a 4 4 .998 ?
C12a H121a 4 4 1.004 ?
C12a H122a 4 4 1.005 ?
C8a H8a 4 4 1.004 ?
C8a N2a 4 4 1.297(16) ?
N2a C13a 4 4 1.50(2) ?
C13a C15a 4 4 1.51(2) ?
C13a C16a 4 4 1.51(2) ?
C13a C14a 4 4 1.55(2) ?
C14a H142a 4 4 .992 ?
C14a H143a 4 4 1.001 ?
C14a H141a 4 4 1.008 ?
C15a H153a 4 4 .996 ?
C15a H151a 4 4 1.001 ?
C15a H152a 4 4 1.004 ?
C16a H162a 4 4 .996 ?
C16a H161a 4 4 1.002 ?
C16a H163a 4 4 1.006 ?
Rh1b C1b '2 565' '2 565' 1.850(16) ?
Rh1b N2b '2 565' '2 565' 2.040(12) ?
Rh1b N1b '2 565' '2 565' 2.042(12) ?
Rh1b C17b '2 565' '2 565' 2.104(9) ?
Rh1b Br1b '2 565' '2 565' 2.544(3) ?
C17b H171b '2 565' '2 565' .998 ?
C17b H172b '2 565' '2 565' 1.012 ?
C17b H173b '2 565' '2 565' 1.015 ?
C1b C2b '2 565' '2 565' 1.34(2) ?
C1b C6b '2 565' '2 565' 1.44(2) ?
C2b C3b '2 565' '2 565' 1.40(3) ?
C2b C8b '2 565' '2 565' 1.47(2) ?
C3b H3b '2 565' '2 565' .99 ?
C3b C4b '2 565' '2 565' 1.37(3) ?
C4b H4b '2 565' '2 565' 1.00 ?
C4b C5b '2 565' '2 565' 1.51(4) ?
C5b H5b '2 565' '2 565' 1.01 ?
C5b C6b '2 565' '2 565' 1.45(3) ?
C6b C7b '2 565' '2 565' 1.38(2) ?
C7b H7b '2 565' '2 565' .991 ?
C7b N1b '2 565' '2 565' 1.31(2) ?
N1b C9b '2 565' '2 565' 1.52(2) ?
C9b C10b '2 565' '2 565' 1.52(2) ?
C9b C11b '2 565' '2 565' 1.53(2) ?
C9b C12b '2 565' '2 565' 1.54(2) ?
C10b H101b '2 565' '2 565' 1.001 ?
C10b H102b '2 565' '2 565' 1.005 ?
C10b H103b '2 565' '2 565' 1.006 ?
C11b H113b '2 565' '2 565' 1.001 ?
C11b H112b '2 565' '2 565' 1.004 ?
C11b H111b '2 565' '2 565' 1.021 ?
C12b H121b '2 565' '2 565' .994 ?
C12b H122b '2 565' '2 565' .995 ?
C12b H123b '2 565' '2 565' 1.003 ?
C8b H8b '2 565' '2 565' 1.003 ?
C8b N2b '2 565' '2 565' 1.27(2) ?
N2b C13b '2 565' '2 565' 1.48(2) ?
C13b C15b '2 565' '2 565' 1.41(2) ?
C13b C14b '2 565' '2 565' 1.50(2) ?
C13b C16b '2 565' '2 565' 1.52(2) ?
C14b H141b '2 565' '2 565' 1.001 ?
C14b H142b '2 565' '2 565' 1.009 ?
C14b H143b '2 565' '2 565' 1.011 ?
C15b H151b '2 565' '2 565' .998 ?
C15b H153b '2 565' '2 565' .998 ?
C15b H152b '2 565' '2 565' 1.001 ?
C16b H163b '2 565' '2 565' 1.004 ?
C16b H161b '2 565' '2 565' 1.005 ?
C16b H162b '2 565' '2 565' 1.010 ?
